data_2238671
loop_
_publ_author_name
'Smith, Graham'
'Wermuth, Urs D.'

_publ_section_title
;
 4-Methoxyanilinium 2-carboxy-4,5-dichlorobenzoate
;
_journal_coeditor_code SJ5350
_journal_issue 10
_journal_name_full 'Acta Crystallographica Section E'
_journal_page_first o1546
_journal_paper_doi 10.1107/S1600536813025014
_journal_volume 69
_journal_year 2013
_chemical_formula_iupac 'C7 H10 N O+,  C8 H3 Cl2 O4 -'
_chemical_formula_moiety 'C7 H10 N O, C8 H3 Cl2 O4'
_chemical_formula_sum 'C15 H13 Cl2 N O5'
_chemical_formula_weight 358.16
_chemical_melting_point 473
_chemical_name_common '4-methoxyanilinium hydrogen 4,5-dichlorophthalate'
_chemical_name_systematic
;
4-Methoxyanilinium 2-carboxy-4,5-dichlorobenzoate
;
_space_group_IT_number 20
_symmetry_cell_setting orthorhombic
_symmetry_space_group_name_Hall 'C 2c 2'
_symmetry_space_group_name_H-M 'C 2 2 21'
_atom_sites_solution_hydrogens geom
_atom_sites_solution_primary direct
_atom_sites_solution_secondary difmap
_audit_creation_method SHELXL-97
_cell_angle_alpha 90.00
_cell_angle_beta 90.00
_cell_angle_gamma 90.00
_cell_formula_units_Z 8
_cell_length_a 7.5319(8)
_cell_length_b 12.9302(14)
_cell_length_c 32.3268(18)
_cell_measurement_reflns_used 2436
_cell_measurement_temperature 200.0(10)
_cell_measurement_theta_max 28.05
_cell_measurement_theta_min 3.66
_cell_volume 3148.3(5)
_computing_cell_refinement 'CrysAlis PRO (Agilent, 2012)'
_computing_data_collection 'CrysAlis PRO (Agilent, 2012)'
_computing_data_reduction 'CrysAlis PRO (Agilent, 2012)'
_computing_molecular_graphics 'PLATON (Spek, 2009)'
_computing_publication_material 'PLATON (Spek, 2009)'
_computing_structure_refinement 'SHELXL97 (Sheldrick, 2008) within ORTEP-3 for Windows (Farrugia, 2012)'
_computing_structure_solution 'SIR92 (Altomare <i>et al.</i>, 1993)'
_diffrn_ambient_temperature 200.0(10)
_diffrn_detector_area_resol_mean 16.077
_diffrn_measured_fraction_theta_full 0.989
_diffrn_measured_fraction_theta_max 0.989
_diffrn_measurement_device_type 'Oxford Diffraction Gemini-S CCD-detector diffractometer'
_diffrn_measurement_method '\w scans'
_diffrn_radiation_monochromator graphite
_diffrn_radiation_source 'Enhance (Mo) X-ray source'
_diffrn_radiation_type MoK\a
_diffrn_radiation_wavelength 0.71073
_diffrn_reflns_av_R_equivalents 0.0356
_diffrn_reflns_av_sigmaI/netI 0.0419
_diffrn_reflns_limit_h_max 8
_diffrn_reflns_limit_h_min -8
_diffrn_reflns_limit_k_max 16
_diffrn_reflns_limit_k_min -15
_diffrn_reflns_limit_l_max 38
_diffrn_reflns_limit_l_min -38
_diffrn_reflns_number 6518
_diffrn_reflns_theta_full 25.00
_diffrn_reflns_theta_max 25.0
_diffrn_reflns_theta_min 3.13
_diffrn_standards_number 0
_exptl_absorpt_coefficient_mu 0.437
_exptl_absorpt_correction_T_max 0.980
_exptl_absorpt_correction_T_min 0.759
_exptl_absorpt_correction_type multi-scan
_exptl_absorpt_process_details '(CrysAlis PRO, Agilent, 2012)'
_exptl_crystal_colour colourless
_exptl_crystal_density_diffrn 1.511
_exptl_crystal_density_method 'not measured'
_exptl_crystal_description plate
_exptl_crystal_F_000 1472
_exptl_crystal_size_max 0.35
_exptl_crystal_size_mid 0.30
_exptl_crystal_size_min 0.15
_refine_diff_density_max 0.317
_refine_diff_density_min -0.333
_refine_ls_abs_structure_details 'Flack (1983), 1569 Friedel pairs'
_refine_ls_abs_structure_Flack 0.03(13)
_refine_ls_extinction_method none
_refine_ls_goodness_of_fit_ref 1.423
_refine_ls_hydrogen_treatment constr
_refine_ls_matrix_type full
_refine_ls_number_parameters 208
_refine_ls_number_reflns 2730
_refine_ls_number_restraints 0
_refine_ls_restrained_S_all 1.423
_refine_ls_R_factor_all 0.0696
_refine_ls_R_factor_gt 0.0668
_refine_ls_shift/su_max 0.001
_refine_ls_shift/su_mean 0.000
_refine_ls_structure_factor_coef Fsqd
_refine_ls_weighting_details 'calc w=1/[\s^2^(Fo^2^)+(0.0003P)^2^+10.2538P] where P=(Fo^2^+2Fc^2^)/3'
_refine_ls_weighting_scheme calc
_refine_ls_wR_factor_gt 0.1165
_refine_ls_wR_factor_ref 0.1173
_reflns_number_gt 2620
_reflns_number_total 2730
_reflns_threshold_expression I>2\s(I)
_cod_data_source_file sj5350.cif
_cod_data_source_block I
_cod_database_code 2238671

loop_
_symmetry_equiv_pos_site_id
_symmetry_equiv_pos_as_xyz
1 x,y,z
2 -x,-y,1/2+z
3 x,-y,-z
4 -x,y,1/2-z
5 1/2+x,1/2+y,z
6 1/2-x,1/2-y,1/2+z
7 1/2+x,1/2-y,-z
8 1/2-x,1/2+y,1/2-z

loop_
_atom_site_aniso_label
_atom_site_aniso_U_11
_atom_site_aniso_U_22
_atom_site_aniso_U_33
_atom_site_aniso_U_12
_atom_site_aniso_U_13
_atom_site_aniso_U_23
Cl4 0.0580(10) 0.0630(11) 0.0301(7) 0.0060(9) -0.0209(7) 0.0088(7)
Cl5 0.0724(11) 0.0539(10) 0.0182(6) 0.0038(9) 0.0077(7) 0.0036(7)
O11 0.031(2) 0.0218(18) 0.0280(17) -0.0087(16) -0.0101(16) 0.0035(16)
O12 0.0197(18) 0.0207(18) 0.0236(16) 0.0035(15) -0.0036(15) 0.0038(14)
O21 0.027(2) 0.036(2) 0.0213(17) 0.0074(17) 0.0072(15) 0.0107(15)
O22 0.030(2) 0.044(2) 0.040(2) 0.017(2) 0.0067(18) 0.0123(19)
C1 0.026(3) 0.005(2) 0.020(2) -0.0021(19) -0.003(2) 0.0001(19)
C2 0.010(2) 0.006(2) 0.028(2) 0.0044(18) 0.0030(19) 0.0034(18)
C3 0.028(3) 0.014(2) 0.030(3) -0.006(2) -0.008(2) 0.001(2)
C4 0.038(3) 0.014(3) 0.029(3) 0.006(2) -0.016(3) 0.003(2)
C5 0.041(3) 0.022(3) 0.016(2) 0.000(3) -0.002(2) 0.002(2)
C6 0.024(3) 0.022(3) 0.024(2) 0.000(2) -0.001(2) 0.000(2)
C11 0.007(2) 0.019(2) 0.023(2) -0.0040(19) 0.0051(18) 0.005(2)
C21 0.016(3) 0.011(2) 0.033(3) -0.003(2) 0.002(2) 0.006(2)
O4A 0.061(3) 0.075(4) 0.046(3) 0.013(3) -0.024(2) 0.010(2)
N1A 0.027(2) 0.020(2) 0.0228(19) -0.0015(19) 0.0007(18) 0.0026(18)
C1A 0.028(3) 0.007(2) 0.026(2) -0.006(2) -0.003(2) -0.001(2)
C2A 0.022(3) 0.026(3) 0.033(3) -0.001(2) 0.003(2) 0.002(2)
C3A 0.030(3) 0.027(3) 0.048(3) -0.001(3) -0.004(3) 0.000(3)
C4A 0.039(4) 0.019(3) 0.042(3) -0.003(3) -0.018(3) 0.004(2)
C5A 0.054(4) 0.038(4) 0.020(3) -0.004(3) 0.002(2) 0.002(2)
C6A 0.033(3) 0.016(3) 0.032(3) 0.003(2) 0.004(2) -0.002(2)
C41A 0.108(7) 0.065(5) 0.043(4) -0.007(5) -0.030(4) 0.016(4)

loop_
_atom_site_type_symbol
_atom_site_label
_atom_site_fract_x
_atom_site_fract_y
_atom_site_fract_z
_atom_site_U_iso_or_equiv
_atom_site_thermal_displace_type
_atom_site_calc_flag
_atom_site_refinement_flags
_atom_site_occupancy
Cl Cl4 1.0614(2) 0.04524(14) 0.69649(4) 0.0504(5) Uani d . 1.000
Cl Cl5 0.6536(2) 0.09989(13) 0.70946(4) 0.0482(5) Uani d . 1.000
O O11 0.5402(5) 0.1011(3) 0.53015(10) 0.0269(11) Uani d . 1.000
O O12 0.5633(4) 0.2669(2) 0.54919(9) 0.0213(10) Uani d . 1.000
O O21 0.9047(5) 0.1895(3) 0.51574(10) 0.0281(11) Uani d . 1.000
O O22 1.1354(5) 0.0921(3) 0.53458(11) 0.0380(12) Uani d . 1.000
C C1 0.7212(6) 0.1407(3) 0.58796(14) 0.0170(14) Uani d . 1.000
C C2 0.9001(5) 0.1197(3) 0.58236(14) 0.0147(12) Uani d . 1.000
C C3 1.0023(7) 0.0889(4) 0.61632(14) 0.0240(16) Uani d . 1.000
C C4 0.9274(7) 0.0827(4) 0.65531(15) 0.0270(17) Uani d . 1.000
C C5 0.7505(8) 0.1047(4) 0.66078(13) 0.0263(16) Uani d . 1.000
C C6 0.6454(7) 0.1346(4) 0.62745(13) 0.0233(16) Uani d . 1.000
C C11 0.6000(6) 0.1710(4) 0.55224(14) 0.0163(12) Uani d . 1.000
C C21 0.9909(6) 0.1314(3) 0.54121(15) 0.0200(16) Uani d . 1.000
O O4A 1.2905(6) 0.3233(4) 0.67922(14) 0.0607(19) Uani d . 1.000
N N1A 0.8469(5) 0.4080(3) 0.54416(11) 0.0233(11) Uani d . 1.000
C C1A 0.9599(6) 0.3876(3) 0.58068(14) 0.0203(14) Uani d . 1.000
C C2A 1.1396(7) 0.3733(4) 0.57540(15) 0.0270(17) Uani d . 1.000
C C3A 1.2440(8) 0.3499(4) 0.60887(18) 0.0350(17) Uani d . 1.000
C C4A 1.1695(8) 0.3463(4) 0.64817(18) 0.0333(19) Uani d . 1.000
C C5A 0.9921(8) 0.3605(5) 0.65369(16) 0.037(2) Uani d . 1.000
C C6A 0.8838(7) 0.3818(4) 0.61917(15) 0.0270(17) Uani d . 1.000
C C41A 1.2233(11) 0.3165(6) 0.71999(19) 0.072(3) Uani d . 1.000
H H3 1.12410 0.07220 0.61260 0.0290 Uiso c R 1.000
H H6 0.52360 0.15070 0.63140 0.0280 Uiso c R 1.000
H H21 0.96620 0.20640 0.49100 0.0420 Uiso d R 1.000
H H2A 1.19110 0.37960 0.54870 0.0320 Uiso c R 1.000
H H3A 1.36690 0.33630 0.60520 0.0420 Uiso c R 1.000
H H5A 0.94160 0.35610 0.68060 0.0450 Uiso c R 1.000
H H6A 0.75970 0.39200 0.62250 0.0330 Uiso c R 1.000
H H11A 0.80350 0.46520 0.54470 0.0280 Uiso d R 1.000
H H12A 0.89410 0.40030 0.51980 0.0280 Uiso d R 1.000
H H13A 0.75460 0.35580 0.54990 0.0280 Uiso d R 1.000
H H41A 1.32010 0.29960 0.73910 0.1080 Uiso c R 1.000
H H42A 1.13250 0.26230 0.72130 0.1080 Uiso c R 1.000
H H43A 1.17060 0.38290 0.72790 0.1080 Uiso c R 1.000

loop_
_atom_type_symbol
_atom_type_description
_atom_type_scat_dispersion_real
_atom_type_scat_dispersion_imag
_atom_type_scat_source
C C 0.0033 0.0016 'International Tables Vol C Tables 4.2.6.8 and 6.1.1.4'
H H 0.0000 0.0000 'International Tables Vol C Tables 4.2.6.8 and 6.1.1.4'
N N 0.0061 0.0033 'International Tables Vol C Tables 4.2.6.8 and 6.1.1.4'
O O 0.0106 0.0060 'International Tables Vol C Tables 4.2.6.8 and 6.1.1.4'
Cl Cl 0.1484 0.1585 'International Tables Vol C Tables 4.2.6.8 and 6.1.1.4'

loop_
_geom_angle_atom_site_label_1
_geom_angle_atom_site_label_2
_geom_angle_atom_site_label_3
_geom_angle
_geom_angle_publ_flag
C21 O21 H21 115.00 no
C4A O4A C41A 116.9(5) no
H11A N1A H12A 107.00 no
C1A N1A H13A 98.00 no
H12A N1A H13A 112.00 no
H11A N1A H13A 110.00 no
C1A N1A H12A 118.00 no
C1A N1A H11A 112.00 no
C2 C1 C11 122.3(4) no
C6 C1 C11 117.5(4) no
C2 C1 C6 120.3(4) no
C1 C2 C21 122.5(4) no
C1 C2 C3 119.2(4) no
C3 C2 C21 118.2(4) no
C2 C3 C4 120.5(5) no
C3 C4 C5 120.1(5) no
Cl4 C4 C3 118.5(4) no
Cl4 C4 C5 121.5(4) no
Cl5 C5 C6 118.2(4) no
C4 C5 C6 120.6(4) no
Cl5 C5 C4 121.1(4) no
C1 C6 C5 119.3(5) no
O11 C11 O12 126.0(4) no
O11 C11 C1 117.9(4) no
O12 C11 C1 116.0(4) no
O21 C21 O22 125.4(5) no
O21 C21 C2 113.2(4) no
O22 C21 C2 121.3(4) no
C2 C3 H3 120.00 no
C4 C3 H3 120.00 no
C1 C6 H6 120.00 no
C5 C6 H6 120.00 no
C2A C1A C6A 121.1(4) no
N1A C1A C6A 119.6(4) no
N1A C1A C2A 119.4(4) no
C1A C2A C3A 119.7(5) no
C2A C3A C4A 119.8(5) no
O4A C4A C3A 113.8(5) no
O4A C4A C5A 125.4(5) no
C3A C4A C5A 120.8(5) no
C4A C5A C6A 119.4(5) no
C1A C6A C5A 119.1(5) no
C1A C2A H2A 120.00 no
C3A C2A H2A 120.00 no
C2A C3A H3A 120.00 no
C4A C3A H3A 120.00 no
C4A C5A H5A 120.00 no
C6A C5A H5A 120.00 no
C1A C6A H6A 120.00 no
C5A C6A H6A 120.00 no
O4A C41A H41A 110.00 no
O4A C41A H42A 110.00 no
O4A C41A H43A 109.00 no
H41A C41A H42A 109.00 no
H41A C41A H43A 109.00 no
H42A C41A H43A 109.00 no

loop_
_geom_bond_atom_site_label_1
_geom_bond_atom_site_label_2
_geom_bond_distance
_geom_bond_publ_flag
Cl4 C4 1.739(5) no
Cl5 C5 1.736(5) no
O11 C11 1.237(6) no
O12 C11 1.274(6) no
O21 C21 1.290(6) no
O22 C21 1.220(6) no
O21 H21 0.9500 no
O4A C41A 1.415(8) no
O4A C4A 1.388(7) no
N1A C1A 1.479(6) no
N1A H13A 0.9900 no
N1A H11A 0.8100 no
N1A H12A 0.8700 no
C1 C11 1.523(6) no
C1 C6 1.401(6) no
C1 C2 1.386(6) no
C2 C3 1.399(6) no
C2 C21 1.503(6) no
C3 C4 1.383(7) no
C4 C5 1.374(8) no
C5 C6 1.392(7) no
C3 H3 0.9500 no
C6 H6 0.9500 no
C1A C6A 1.372(7) no
C1A C2A 1.377(7) no
C2A C3A 1.371(8) no
C3A C4A 1.390(8) no
C4A C5A 1.361(9) no
C5A C6A 1.409(7) no
C2A H2A 0.9500 no
C3A H3A 0.9500 no
C5A H5A 0.9500 no
C6A H6A 0.9500 no
C41A H41A 0.9800 no
C41A H42A 0.9800 no
C41A H43A 0.9800 no

loop_
_geom_hbond_atom_site_label_D
_geom_hbond_atom_site_label_H
_geom_hbond_atom_site_label_A
_geom_hbond_site_symmetry_A
_geom_hbond_distance_DH
_geom_hbond_distance_HA
_geom_hbond_distance_DA
_geom_hbond_angle_DHA
_geom_hbond_publ_flag
N1A H11A O11 5_555 0.81 2.55 2.926(5) 110 no
N1A H11A O22 5_455 0.81 2.10 2.881(5) 163 yes
N1A H12A O11 7_556 0.87 1.95 2.811(5) 168 yes
N1A H13A O12 . 0.99 1.84 2.814(5) 167 yes
O21 H21 O12 7_556 0.95 1.53 2.480(4) 179 yes
C3A H3A O12 1_655 0.95 2.50 3.265(7) 137 yes

loop_
_geom_torsion_atom_site_label_1
_geom_torsion_atom_site_label_2
_geom_torsion_atom_site_label_3
_geom_torsion_atom_site_label_4
_geom_torsion
_geom_torsion_publ_flag
C41A O4A C4A C5A -1.5(9) no
C41A O4A C4A C3A -178.9(5) no
C6 C1 C2 C21 -176.1(4) no
C6 C1 C2 C3 2.2(6) no
C2 C1 C6 C5 -1.6(7) no
C11 C1 C6 C5 178.4(4) no
C2 C1 C11 O11 81.2(6) no
C2 C1 C11 O12 -101.9(5) no
C6 C1 C11 O11 -98.9(5) no
C11 C1 C2 C3 -177.8(4) no
C11 C1 C2 C21 3.8(6) no
C6 C1 C11 O12 78.0(5) no
C1 C2 C21 O21 19.1(6) no
C1 C2 C21 O22 -163.9(4) no
C21 C2 C3 C4 176.3(4) no
C3 C2 C21 O22 17.8(6) no
C3 C2 C21 O21 -159.3(4) no
C1 C2 C3 C4 -2.1(7) no
C2 C3 C4 Cl4 -179.4(4) no
C2 C3 C4 C5 1.4(8) no
Cl4 C4 C5 C6 180.0(4) no
C3 C4 C5 Cl5 -178.8(4) no
Cl4 C4 C5 Cl5 2.0(7) no
C3 C4 C5 C6 -0.8(8) no
C4 C5 C6 C1 0.9(8) no
Cl5 C5 C6 C1 179.0(4) no
N1A C1A C2A C3A -177.2(4) no
C6A C1A C2A C3A 1.9(7) no
N1A C1A C6A C5A 178.9(5) no
C2A C1A C6A C5A -0.2(7) no
C1A C2A C3A C4A -3.5(8) no
C2A C3A C4A O4A -179.1(5) no
C2A C3A C4A C5A 3.4(8) no
O4A C4A C5A C6A -178.9(5) no
C3A C4A C5A C6A -1.7(9) no
C4A C5A C6A C1A 0.1(8) no
